data_1535295
loop_
_publ_author_name
'Mialane, P.'
'Secheresse, F.'
'Dolbecq, A.'
'Riviere, E.'
'Marrot, J.'

_publ_section_title
;
 A supramolecular tetradecanuclear Cu(II) polyoxotungstate
;
_journal_name_full 'Angewandte Chemie (Edition international)'
_journal_page_first 3523
_journal_page_last 3526
_journal_volume 42
_journal_year 2003
_chemical_formula_sum 'Br Cu14 K4 Na19 O193.75 Si4 W36'
_chemical_name_systematic 'Na19 K4 Cu14 Si4 W36 Br O193.75'
_space_group_IT_number 15
_symmetry_space_group_name_Hall '-C 2yc'
_symmetry_space_group_name_H-M 'C 1 2/c 1'
_cell_angle_alpha 90
_cell_angle_beta 107.514
_cell_angle_gamma 90
_cell_formula_units_Z 8
_cell_length_a 63.4405
_cell_length_b 18.4975
_cell_length_c 41.3627
_cell_volume 46288.653
_citation_journal_id_ASTM ACIEAY
_cod_data_source_file Mialane_ACIEAY_2003_1016.cif
_cod_data_source_block Br1Cu14K4Na19O193.75Si4W36
_cod_original_cell_volume 46288.65
_cod_original_formula_sum 'Br1 Cu14 K4 Na19 O193.75 Si4 W36'
_cod_database_code 1535295

loop_
_symmetry_equiv_pos_as_xyz
x,y,z
-x,y,-z+1/2
-x,-y,-z
x,-y,z-1/2
x+1/2,y+1/2,z
-x+1/2,y+1/2,-z+1/2
-x+1/2,-y+1/2,-z
x+1/2,-y+1/2,z-1/2

loop_
_atom_site_label
_atom_site_type_symbol
_atom_site_fract_x
_atom_site_fract_y
_atom_site_fract_z
_atom_site_occupancy
_atom_site_U_iso_or_equiv
O30 O 0.1167 0.5443 0.5465 1 0.0
Cu2 Cu 0.13428 0.67743 0.49694 1 0.0
O63 O 0.1913 0.8906 0.4997 1 0.0
Na24 Na 0.0467 0.658 0.7433 0.5 0.0
Cu10 Cu 0.17551 0.6915 0.64585 1 0.0
W10 W 0.21495 1.07076 0.48359 1 0.0
O123 O 0.1042 0.7391 0.3289 1 0.0
O140 O 0.1123 0.5975 0.4826 1 0.0
W24 W 0.04683 0.75144 0.60627 1 0.0
O142 O 0.1212 0.8604 0.4703 1 0.0
Si3 Si 0.08235 0.8827 0.6555 1 0.0
W31 W 0.11953 0.46508 0.37911 1 0.0
O71 O 0.0335 0.7954 0.6392 1 0.0
W27 W 0.12156 1.01715 0.696 1 0.0
O148 O 0.1525 0.671 0.6647 1 0.0
O99 O 0.1393 0.788 0.7123 1 0.0
Na27 Na 0.0693 1.088 0.979 0.5 0.0
Na33 Na 0.2734 0.332 0.277 0.25 0.0
O82 O 0.0783 1.136 0.6015 1 0.0
O217 O 0.164 0.712 -0.172 0.25 0.0
O169 O 0.0271 0.116 0.836 0.5 0.0
O194 O 0.223 0.558 0.277 0.25 0.0
O55 O 0.1171 0.9784 0.4243 1 0.0
W33 W 0.08736 0.77841 0.35711 1 0.0
O218 O 0.1359 0.322 0.7433 0.5 0.0
W7 W 0.12711 0.41634 0.63915 1 0.0
O19 O 0.2317 0.598 0.7363 1 0.0
O139 O 0.1138 0.7259 0.4566 1 0.0
O92 O 0.065 0.7329 0.5813 1 0.0
O164 O 0.2676 0.221 0.158 0.5 0.0
O141 O 0.1418 0.6249 0.4472 1 0.0
O212 O -0.0194 0.125 0.928 0.5 0.0
O40 O 0.1911 1.03 0.5126 1 0.0
O86 O 0.0972 0.9532 0.6532 1 0.0
Na28 Na 0.1108 0.759 0.8824 0.5 0.0
O144 O 0.1194 0.6167 0.6081 1 0.0
O192 O 0.1595 0.138 0.172 0.5 0.0
O25 O 0.1558 0.4919 0.6498 1 0.0
O210 O -0.0115 0.388 0.241 0.5 0.0
O224 O 0.255 0.818 0.211 0.5 0.0
O124 O 0.0975 0.6614 0.3766 1 0.0
O232 O 0.1846 0.672 0.318 0.25 0.0
Na19 Na 0.0434 0.28 1.007 0.5 0.0
O121 O 0.1359 0.6497 0.3164 1 0.0
O157 O 0.1746 0.407 -0.077 1 0.0
O223 O 0.0753 0.792 0.781 0.5 0.0
Na11 Na 0.0683 0.683 0.8307 0.5 0.0
O229 O 0.0161 -0.219 0.2273 0.5 0.0
O161 O 0.2957 0.209 0.1007 0.5 0.0
O12 O 0.2187 0.4859 0.6875 1 0.0
Na31 Na 0.02 0.11 0.963 0.25 0.0
O211 O 0.188 0.262 0.256 0.5 0.0
O78 O 0.0948 0.8853 0.7383 1 0.0
O91 O 0.0279 0.6839 0.5926 1 0.0
O94 O 0.1099 0.6847 0.6753 1 0.0
W22 W 0.08386 1.05614 0.62268 1 0.0
Na2 Na 0.2242 0.3546 0.0429 1 0.0
O175 O 0.0125 -0.214 0.167 0.5 0.0
Na20 Na 0.0668 0.536 0.6248 0.5 0.0
O95 O 0.0805 0.6229 0.705 1 0.0
O181 O 0.245 0.75 0.273 0.25 0.0
O85 O 0.1105 1.028 0.6072 1 0.0
O36 O 0.2229 0.9742 0.4816 1 0.0
Cu3 Cu 0.13384 0.8848 0.43287 1 0.0
O9 O 0.1924 0.4728 0.5623 1 0.0
O34 O 0.1507 0.6301 0.5389 1 0.0
O59 O 0.1921 0.9181 0.4308 1 0.0
O118 O 0.1264 0.5532 0.3628 1 0.0
W35 W 0.04571 0.56869 0.43458 1 0.0
K4 K 0.1481 0.353 0.2502 0.5 0.0
O233 O 0.067 -0.095 0.956 0.25 0.0
O23 O 0.1445 0.548 0.7016 1 0.0
O228 O 0.0699 -0.175 0.1927 0.5 0.0
Na23 Na -0.0119 0.134 0.0885 0.5 0.0
O41 O 0.2372 1.0578 0.6017 1 0.0
W32 W 0.1205 0.65057 0.34389 1 0.0
O42 O 0.224 0.9418 0.5564 1 0.0
O216 O 0.071 0.66 0.023 0.5 0.0
W14 W 0.13156 1.05772 0.4445 1 0.0
O27 O 0.1129 0.4964 0.6458 1 0.0
O136 O 0.1077 0.4501 0.4569 1 0.0
Na32 Na 0.0657 0.92 0.025 0.25 0.0
O134 O 0.0645 0.488 0.4356 1 0.0
O159 O 0.2287 0.4806 -0.0582 1 0.0
K6 K 0.1101 0.014 0.8442 0.5 0.0
W3 W 0.21003 0.3909 0.67786 1 0.0
O54 O 0.1477 1.0654 0.4118 1 0.0
O22 O 0.1702 0.4551 0.7493 1 0.0
O214 O 0.321 0.548 0.24 0.5 0.0
Na17 Na 0.1033 0.651 0.7848 1 0.0
O57 O 0.1751 1.0083 0.3752 1 0.0
O151 O 0.2205 0.7104 0.0075 1 0.0
O69 O 0.0171 0.789 0.6955 1 0.0
O104 O 0.0626 0.7219 0.3225 1 0.0
O227 O 0.299 0.913 0.211 0.25 0.0
W28 W 0.03842 0.66064 0.31569 1 0.0
O102 O 0.139 0.9981 0.6687 1 0.0
O60 O 0.234 0.8541 0.4475 1 0.0
Na8 Na 0.2611 0.821 0.152 0.5 0.0
O43 O 0.1999 1.1253 0.5584 1 0.0
O51 O 0.1517 0.9922 0.5789 1 0.0
O109 O 0.013 0.4298 0.3385 1 0.0
O235 O 0.237 0.526 0.319 0.25 0.0
O202 O 0.1262 0.751 -0.178 0.5 0.0
O21 O 0.1891 0.544 0.71 1 0.0
O39 O 0.2308 1.0708 0.532 1 0.0
O171 O 0.0722 0.573 0.559 0.5 0.0
O108 O 0.0627 0.5749 0.3499 1 0.0
O11 O 0.2284 0.34 0.7102 1 0.0
O101 O 0.1385 1.0747 0.7271 1 0.0
O208 O 0.036 0.209 0.291 0.25 0.0
O89 O 0.0314 0.8238 0.5768 1 0.0
W36 W 0.08168 0.42521 0.41732 1 0.0
O110 O 0.0329 0.5345 0.3864 1 0.0
Na12 Na -0.0128 0.377 0.8607 0.5 0.0
O119 O 0.1018 0.3944 0.3948 1 0.0
O84 O 0.1044 1.089 0.663 1 0.0
O112 O 0.0589 0.4333 0.3768 1 0.0
Si1 Si 0.17235 0.5111 0.6267 1 0.0
Na25 Na 0.031 0.583 0.6558 0.5 0.0
O196 O 0.0515 0.162 0.7633 0.5 0.0
Na22 Na -0.0074 0.3 0.9395 0.5 0.0
O135 O 0.0758 0.3443 0.4338 1 0.0
O1 O 0.1651 0.2354 0.5958 1 0.0
Si4 Si 0.08105 0.5994 0.3846 1 0.0
O209 O -0.0202 0.445 0.984 0.5 0.0
O198 O 0.071 0.083 0.371 0.25 0.0
O29 O 0.1107 0.4027 0.5219 1 0.0
O213 O 0.156 -0.195 0.273 0.25 0.0
O195 O -0.011 0.83 0.027 0.25 0.0
Cu9 Cu 0.12452 0.5376 0.45212 1 0.0
O163 O 0.1795 0.564 -0.0468 0.5 0.0
O6 O 0.187 0.4388 0.6279 1 0.0
O234 O 0.0151 1.045 0.728 0.25 0.0
O70 O 0.064 0.7689 0.7025 1 0.0
K3 K 0.2283 0.174 0.1536 0.5 0.0
O33 O 0.1805 0.5729 0.5081 1 0.0
O165 O 0.073 0.022 1.003 0.5 0.0
O77 O 0.0942 1.014 0.714 1 0.0
O28 O 0.1225 0.4377 0.5927 1 0.0
W18 W 0.174263 0.91726 0.5827 1 0.0
O187 O 0.0517 -0.006 0.313 0.5 0.0
O10 O 0.2267 0.3893 0.6435 1 0.0
O67 O 0.1807 0.9033 0.6242 1 0.0
O73 O 0.0229 0.9157 0.6621 1 0.0
Na9 Na 0.2647 0.496 0.1773 0.5 0.0
O152 O 0.2627 0.8131 0.0493 1 0.0
O145 O 0.1133 0.88 0.588 1 0.0
O3 O 0.1957 0.3401 0.5894 1 0.0
O50 O 0.1264 1.0401 0.4872 1 0.0
O183 O -0.0593 0.426 0.815 0.5 0.0
O184 O 0.1356 0.146 0.836 0.5 0.0
O128 O 0.0279 0.8001 0.4007 1 0.0
Cu8 Cu 0.1348 0.79823 0.59347 1 0.0
O158 O 0.1101 0.766 0.0884 1 0.0
O100 O 0.1274 0.9262 0.7192 1 0.0
O146 O 0.1131 0.7529 0.6145 1 0.0
O222 O 0.278 0.736 0.241 0.5 0.0
O26 O 0.1069 0.3504 0.6373 1 0.0
Br1 Br 0.10349 0.73923 0.53075 1 0.0
O154 O 0.2076 0.845 0.1466 1 0.0
O113 O 0.0744 0.4921 0.2677 1 0.0
O166 O 0.1152 0.173 0.7706 1 0.0
O176 O 0.2711 0.061 0.132 0.5 0.0
O170 O 0.217 0.037 0.182 0.5 0.0
O203 O 0.02 0.435 0.026 0.5 0.0
O48 O 0.1161 1.0778 0.5467 1 0.0
O190 O 0.1073 0.769 -0.019 0.5 0.0
W19 W 0.03916 0.8295 0.68603 1 0.0
O117 O 0.1368 0.4795 0.4213 1 0.0
O88 O 0.0646 0.8722 0.5544 1 0.0
O167 O 0.1708 0.766 -0.075 0.5 0.0
O206 O 0.047 0.735 0.084 0.5 0.0
O221 O -0.0634 0.305 0.851 0.5 0.0
Cu14 Cu 0.12691 0.7685 0.66352 1 0.0
O31 O 0.1494 0.4847 0.5239 1 0.0
O226 O 0.2306 0.024 0.164 0.5 0.0
O46 O 0.1558 1.1237 0.4749 1 0.0
O93 O 0.0676 0.7084 0.6474 1 0.0
O107 O 0.0204 0.5706 0.3194 1 0.0
Cu1 Cu 0.17616 0.77771 0.48419 1 0.0
O20 O 0.1978 0.6777 0.6929 1 0.0
W6 W 0.1653 0.4769 0.70692 1 0.0
O182 O 0.221 0.195 0.198 0.5 0.0
W17 W 0.21598 0.83654 0.54616 1 0.0
O153 O 0.2274 0.7632 0.0913 1 0.0
O66 O 0.1946 0.8596 0.5708 1 0.0
O105 O 0.0338 0.6891 0.3567 1 0.0
O45 O 0.1707 1.2322 0.5222 1 0.0
O225 O -0.0414 0.457 0.868 0.25 0.0
O197 O 0.267 0.705 0.274 0.5 0.0
O79 O 0.0134 1.056 0.6379 1 0.0
Si2 Si 0.17532 0.9577 0.49959 1 0.0
O168 O 0.268 0.549 0.255 0.5 0.0
O188 O 0.1375 -0.012 0.293 0.5 0.0
O32 O 0.1586 0.5279 0.5878 1 0.0
Cu12 Cu 0.13584 0.85087 0.51779 1 0.0
O126 O 0.0824 0.8634 0.3367 1 0.0
K2 K 0.0799 0.306 0.7503 0.5 0.0
Cu5 Cu 0.08829 0.8084 0.58302 1 0.0
O130 O 0.0298 0.6607 0.4169 1 0.0
W21 W 0.03643 0.9959 0.65129 1 0.0
O65 O 0.2004 0.7564 0.5263 1 0.0
O200 O 0.052 0.799 0.036 0.25 0.0
Na10 Na 0.0213 0.477 0.7275 0.5 0.0
W12 W 0.17611 1.14345 0.51568 1 0.0
O35 O 0.2337 1.114 0.4688 1 0.0
O47 O 0.1571 1.0962 0.5377 1 0.0
O87 O 0.0284 0.9502 0.5388 1 0.0
K1 K 0.1042 0.513 0.216 0.5 0.0
O122 O 0.1384 0.6911 0.3816 1 0.0
O231 O 0.1806 0.134 0.1976 0.5 0.0
Cu6 Cu 0.12703 0.7102 0.41976 1 0.0
W1 W 0.17112 0.32651 0.60822 1 0.0
Na15 Na 0.2725 0.49 0.11 0.5 0.0
W20 W 0.07421 0.96212 0.72753 1 0.0
O204 O 0.21 0.826 -0.22 0.25 0.0
O133 O 0.0638 0.6076 0.4727 1 0.0
Cu7 Cu 0.12593 0.9398 0.62835 1 0.0
O162 O 0.2921 0.369 0.1331 0.5 0.0
Na26 Na 0.023 -0.2 0.1 0.25 0.0
O143 O 0.1534 0.7085 0.5993 1 0.0
O215 O 0.02 0.29 0.289 0.25 0.0
Na18 Na -0.0266 0.087 0.15 0.5 0.0
O24 O 0.1426 0.4066 0.6857 1 0.0
O131 O 0.0685 0.6309 0.4105 1 0.0
O98 O 0.1374 0.8324 0.776 1 0.0
K5 K 0.1154 0.768 0.1825 0.5 0.0
O111 O 0.0491 0.468 0.3105 1 0.0
O4 O 0.1931 0.3084 0.65 1 0.0
O177 O 0.002 0.359 1.005 0.5 0.0
O80 O 0.0603 1.0504 0.6428 1 0.0
K7 K 0.1277 0.7617 0.0375 1 0.0
Na7 Na 0.049 0.542 0.7109 0.5 0.0
Na30 Na 0.0156 0.512 0.59 0.5 0.0
O37 O 0.1916 1.0579 0.4443 1 0.0
O49 O 0.1194 0.9353 0.5286 1 0.0
W13 W 0.13399 1.02129 0.53448 1 0.0
O116 O 0.1356 0.4062 0.3653 1 0.0
Na1 Na 0.1761 0.8907 0.1022 1 0.0
O2 O 0.1528 0.377 0.5694 1 0.0
O178 O 0.142 -0.152 0.857 0.5 0.0
W23 W 0.04675 0.9142 0.57304 1 0.0
O76 O 0.0529 1.0209 0.6975 1 0.0
O220 O 0.0493 0.175 0.9859 0.5 0.0
W11 W 0.21705 1.0365 0.56507 1 0.0
O127 O 0.0663 0.7738 0.3832 1 0.0
Cu4 Cu 0.13463 0.62552 0.5732 1 0.0
O185 O -0.0177 0.367 0.078 0.5 0.0
O56 O 0.1597 0.9766 0.4619 1 0.0
O201 O 0.1465 0.378 0.3143 0.5 0.0
O74 O 0.0639 0.9084 0.6736 1 0.0
O90 O 0.0688 0.8522 0.619 1 0.0
W16 W 0.21413 0.87081 0.46649 1 0.0
O62 O 0.2316 0.8452 0.5112 1 0.0
W5 W 0.21179 0.59024 0.6971 1 0.0
O18 O 0.189 0.5775 0.6424 1 0.0
O103 O 0.0183 0.7073 0.2848 1 0.0
O147 O 0.142 0.8517 0.6499 1 0.0
O174 O 0.0307 0.309 0.715 0.5 0.0
O129 O 0.0643 0.7475 0.4456 1 0.0
O7 O 0.2335 0.4056 0.5816 1 0.0
O186 O -0.0182 0.04 0.03 0.5 0.0
O58 O 0.1481 0.9184 0.3983 1 0.0
O115 O 0.0946 0.601 0.3125 1 0.0
O137 O 0.1537 0.7642 0.5096 1 0.0
Na35 Na 0.0067 0.79 0.985 0.25 0.0
W25 W 0.08712 0.70609 0.69037 1 0.0
O179 O 0.057 0.818 0.898 0.5 0.0
O61 O 0.199 0.784 0.4603 1 0.0
O83 O 0.0672 0.9915 0.589 1 0.0
Cu13 Cu 0.13153 0.5886 0.65538 1 0.0
O38 O 0.1994 1.1556 0.495 1 0.0
O160 O 0.2133 0.825 -0.1055 1 0.0
O193 O 0.1953 0.595 -0.0062 0.5 0.0
O132 O 0.0265 0.5306 0.4507 1 0.0
Na4 Na 0.2497 0.8007 -0.0608 1 0.0
O173 O 0.0993 0.152 0.312 0.5 0.0
Na3 Na 0.1731 0.6345 0.023 1 0.0
O16 O 0.2293 0.618 0.6664 1 0.0
O13 O 0.1867 0.4065 0.6948 1 0.0
O8 O 0.2209 0.5222 0.6158 1 0.0
Na21 Na 0.2647 0.711 0.17 0.5 0.0
O106 O 0.0496 0.5996 0.2849 1 0.0
O97 O 0.0975 0.8218 0.6808 1 0.0
Cu11 Cu 0.08792 0.6711 0.46426 1 0.0
O219 O 0.1193 0.364 0.738 0.5 0.0
Na6 Na 0.2682 0.272 0.1112 0.5 0.0
O72 O 0.0531 0.896 0.7267 1 0.0
O230 O -0.0267 -0.03 0.1 0.5 0.0
W8 W 0.13072 0.45586 0.55244 1 0.0
O114 O 0.0922 0.4737 0.3369 1 0.0
O150 O 0.2327 0.4813 0.0304 1 0.0
O155 O 0.1493 0.8676 0.134 1 0.0
W9 W 0.172514 0.55494 0.54342 1 0.0
O52 O 0.1607 0.9458 0.5263 1 0.0
O96 O 0.1049 0.7484 0.7329 1 0.0
Na16 Na 0.1576 0.186 0.855 0.5 0.0
O172 O 0 0.056 -0.013 0.5 0.0
O17 O 0.1935 0.6114 0.576 1 0.0
O15 O 0.2003 0.7114 0.6261 1 0.0
O189 O 0.2687 0.334 0.201 0.5 0.0
O191 O 0.0554 0.596 -0.004 0.5 0.0
W15 W 0.16944 0.98959 0.41292 1 0.0
W4 W 0.21429 0.62935 0.62029 1 0.0
Na14 Na 0.1388 0.509 0.7924 0.5 0.0
O120 O 0.0953 0.5297 0.4004 1 0.0
O81 O 0.0352 0.9552 0.6092 1 0.0
W34 W 0.04673 0.73315 0.40337 1 0.0
O207 O 0.0716 1.07 0.914 0.5 0.0
O75 O 0.0744 1.002 0.7641 1 0.0
Na13 Na 0.1639 0.76 0.1919 0.5 0.0
O44 O 0.1946 0.9992 0.5833 1 0.0
O53 O 0.112 1.1252 0.4288 1 0.0
O205 O 0.2191 0.649 -0.136 0.5 0.0
O156 O 0.1434 0.658 -0.0277 1 0.0
W26 W 0.12107 0.83318 0.73321 1 0.0
Na34 Na -0.0198 0.085 0.005 0.25 0.0
O180 O 0.022 0.817 0.958 0.25 0.0
O199 O 0.1851 0.977 0.194 0.5 0.0
W30 W 0.07263 0.52693 0.30458 1 0.0
Na5 Na 0.2045 0.4584 -0.0255 1 0.0
O125 O 0.1101 0.7971 0.3925 1 0.0
Na29 Na 0.0595 0.618 0.091 0.5 0.0
O68 O 0.1518 0.8458 0.5674 1 0.0
O149 O 0.2758 0.1588 1.016 1 0.0
W29 W 0.03481 0.49238 0.34565 1 0.0
O138 O 0.1534 0.7973 0.4426 1 0.0
O64 O 0.2367 0.8018 0.5777 1 0.0
O5 O 0.1508 0.3477 0.6305 1 0.0
W2 W 0.21367 0.42963 0.59994 1 0.0
O14 O 0.2359 0.6604 0.6078 1 0.0
